data_4080346
loop_
_publ_author_name
'Monreal, Marisa J.'
'Wright, Robert J.'
'Morris, David E.'
'Scott, Brian L.'
'Golden, Jeffery T.'
'Power, Philip P.'
'Kiplinger, Jaqueline L.'

_publ_section_title
;
 Thorium(IV) and Uranium(IV) Halide Complexes Supported by Bulky
 \b-Diketiminate Ligands
;
_journal_issue 5
_journal_name_full Organometallics
_journal_page_first 1423
_journal_paper_doi 10.1021/om3010965
_journal_volume 32
_journal_year 2013
_chemical_formula_sum 'C68.5 H94 Cl6 N4 U2'
_chemical_formula_weight 1662.24
_chemical_name_systematic
; 
 ? 
;
_space_group_IT_number 14
_symmetry_cell_setting monoclinic
_symmetry_space_group_name_Hall '-P 2yn'
_symmetry_space_group_name_H-M 'P 1 21/n 1'
_atom_sites_solution_hydrogens geom
_atom_sites_solution_primary direct
_atom_sites_solution_secondary difmap
_audit_creation_method SHELXL-97
_cell_angle_alpha 90.00
_cell_angle_beta 91.273(3)
_cell_angle_gamma 90.00
_cell_formula_units_Z 4
_cell_length_a 15.000(3)
_cell_length_b 19.922(3)
_cell_length_c 23.849(4)
_cell_measurement_temperature 141(2)
_cell_volume 7125(2)
_computing_cell_refinement 'SAINT 4.05 (Bruker, 1996)'
_computing_data_collection 'SMART 4.210 (Bruker, 1996)'
_computing_data_reduction 'SAINT 4.05 (Bruker, 1996)'
_computing_molecular_graphics 'SHELXTL 6.10 (Bruker, 2001)'
_computing_publication_material 'SHELXTL 6.10 (Bruker, 2001)'
_computing_structure_refinement 'SHELXL-97 (Sheldrick, 1997)'
_computing_structure_solution 'SHELXS-97 (Sheldrick, 1997)'
_diffrn_ambient_temperature 141(2)
_diffrn_measured_fraction_theta_full 0.976
_diffrn_measured_fraction_theta_max 0.976
_diffrn_measurement_device_type 'Bruker SMART 1k CCD'
_diffrn_measurement_method '\f scans'
_diffrn_radiation_monochromator graphite
_diffrn_radiation_source 'fine-focus sealed tube'
_diffrn_radiation_type MoK\a
_diffrn_radiation_wavelength 0.71073
_diffrn_reflns_av_R_equivalents 0.1110
_diffrn_reflns_av_sigmaI/netI 0.1200
_diffrn_reflns_limit_h_max 18
_diffrn_reflns_limit_h_min -18
_diffrn_reflns_limit_k_max 21
_diffrn_reflns_limit_k_min -22
_diffrn_reflns_limit_l_max 28
_diffrn_reflns_limit_l_min -28
_diffrn_reflns_number 45903
_diffrn_reflns_theta_full 25.35
_diffrn_reflns_theta_max 25.35
_diffrn_reflns_theta_min 1.33
_diffrn_standards_decay_% 0
_diffrn_standards_interval_count 0
_diffrn_standards_interval_time 0
_diffrn_standards_number 0
_exptl_absorpt_coefficient_mu 4.805
_exptl_absorpt_correction_T_max 0.9100
_exptl_absorpt_correction_T_min 0.6451
_exptl_absorpt_correction_type multi-scan
_exptl_absorpt_process_details 'SADABS 2.03 (Sheldrick, 2001)'
_exptl_crystal_colour orange
_exptl_crystal_density_diffrn 1.550
_exptl_crystal_density_method 'not measured'
_exptl_crystal_description 'hexagonal plate'
_exptl_crystal_F_000 3276
_exptl_crystal_size_max 0.10
_exptl_crystal_size_mid 0.06
_exptl_crystal_size_min 0.02
_refine_diff_density_max 1.500
_refine_diff_density_min -0.688
_refine_diff_density_rms 0.165
_refine_ls_extinction_method none
_refine_ls_goodness_of_fit_ref 1.044
_refine_ls_hydrogen_treatment constr
_refine_ls_matrix_type full
_refine_ls_number_parameters 663
_refine_ls_number_reflns 12745
_refine_ls_number_restraints 0
_refine_ls_restrained_S_all 1.044
_refine_ls_R_factor_all 0.1267
_refine_ls_R_factor_gt 0.0652
_refine_ls_shift/su_max 0.002
_refine_ls_shift/su_mean 0.000
_refine_ls_structure_factor_coef Fsqd
_refine_ls_weighting_details 'calc w=1/[\s^2^(Fo^2^)+(0.0431P)^2^+8.7577P] where P=(Fo^2^+2Fc^2^)/3'
_refine_ls_weighting_scheme calc
_refine_ls_wR_factor_gt 0.1043
_refine_ls_wR_factor_ref 0.1199
_reflns_number_gt 7966
_reflns_number_total 12745
_reflns_threshold_expression >2sigma(I)
_cod_data_source_file om3010965_si_002.cif
_cod_data_source_block ccd820
_cod_original_sg_symbol_H-M 'P 21/n'
_cod_original_formula_sum 'C68.50 H94 Cl6 N4 U2'
_cod_database_code 4080346

loop_
_symmetry_equiv_pos_as_xyz
'x, y, z'
'-x+1/2, y+1/2, -z+1/2'
'-x, -y, -z'
'x-1/2, -y-1/2, z-1/2'

loop_
_atom_site_label
_atom_site_type_symbol
_atom_site_fract_x
_atom_site_fract_y
_atom_site_fract_z
_atom_site_U_iso_or_equiv
_atom_site_adp_type
_atom_site_occupancy
_atom_site_symmetry_multiplicity
_atom_site_calc_flag
_atom_site_refinement_flags
U1 U 0.84073(2) 0.08047(2) 0.111735(16) 0.02779(12) Uani 1 1 d .
U2 U 1.00395(3) 0.23976(2) 0.135079(17) 0.02825(12) Uani 1 1 d .
Cl1 Cl 0.93197(17) -0.01525(14) 0.06174(12) 0.0401(7) Uani 1 1 d .
Cl2 Cl 1.00264(16) 0.10074(13) 0.16906(10) 0.0312(6) Uani 1 1 d .
Cl3 Cl 0.94199(17) 0.16735(14) 0.04155(11) 0.0363(7) Uani 1 1 d .
Cl4 Cl 0.82353(17) 0.20781(14) 0.15751(12) 0.0385(7) Uani 1 1 d .
Cl5 Cl 1.16309(17) 0.20714(14) 0.09958(12) 0.0423(7) Uani 1 1 d .
Cl6 Cl 0.11888(16) 0.06417(13) 0.05754(11) 0.0367(7) Uani 1 1 d .
N1 N 0.7901(5) 0.0245(4) 0.1834(3) 0.027(2) Uani 1 1 d .
N2 N 0.7287(5) 0.0468(4) 0.0576(3) 0.031(2) Uani 1 1 d .
N3 N 1.0812(5) 0.2954(4) 0.2020(3) 0.030(2) Uani 1 1 d .
N4 N 0.9695(6) 0.3322(4) 0.0895(3) 0.036(2) Uani 1 1 d .
C1 C 0.6963(7) 0.0237(5) 0.1856(4) 0.033(3) Uani 1 1 d .
C2 C 0.6500(6) 0.0667(6) 0.1425(5) 0.039(3) Uani 1 1 d .
H2 H 0.6080 0.0953 0.1578 0.047 Uiso 1 1 calc R
C3 C 0.6558(6) 0.0731(5) 0.0869(5) 0.034(3) Uani 1 1 d .
C4 C 0.6485(7) -0.0057(6) 0.2247(5) 0.049(3) Uani 1 1 d .
H4A H 0.6870 -0.0318 0.2488 0.074 Uiso 1 1 calc R
H4B H 0.6048 -0.0345 0.2071 0.074 Uiso 1 1 calc R
H4C H 0.6189 0.0279 0.2463 0.074 Uiso 1 1 calc R
C5 C 0.5885(7) 0.1135(6) 0.0538(5) 0.048(3) Uani 1 1 d .
H5A H 0.6027 0.1121 0.0147 0.072 Uiso 1 1 calc R
H5B H 0.5895 0.1591 0.0666 0.072 Uiso 1 1 calc R
H5C H 0.5301 0.0949 0.0588 0.072 Uiso 1 1 calc R
C6 C 0.8400(6) -0.0033(6) 0.2302(4) 0.032(3) Uani 1 1 d .
C7 C 0.8791(7) -0.0655(6) 0.2260(5) 0.041(3) Uani 1 1 d .
C8 C 0.9365(7) -0.0879(7) 0.2694(5) 0.055(3) Uani 1 1 d .
H8 H 0.9635 -0.1298 0.2673 0.067 Uiso 1 1 calc R
C9 C 0.9526(9) -0.0470(8) 0.3151(6) 0.065(4) Uani 1 1 d .
H9 H 0.9929 -0.0608 0.3430 0.077 Uiso 1 1 calc R
C10 C 0.9112(9) 0.0126(7) 0.3204(5) 0.057(4) Uani 1 1 d .
H10 H 0.9203 0.0382 0.3527 0.069 Uiso 1 1 calc R
C11 C 0.8542(7) 0.0361(6) 0.2772(5) 0.043(3) Uani 1 1 d .
C12 C 0.8532(7) -0.1152(6) 0.1802(5) 0.047(3) Uani 1 1 d .
H12 H 0.8256 -0.0899 0.1491 0.057 Uiso 1 1 calc R
C13 C 0.7840(8) -0.1645(6) 0.2016(6) 0.061(4) Uani 1 1 d .
H13A H 0.7669 -0.1949 0.1721 0.091 Uiso 1 1 calc R
H13B H 0.7326 -0.1402 0.2136 0.091 Uiso 1 1 calc R
H13C H 0.8090 -0.1893 0.2326 0.091 Uiso 1 1 calc R
C14 C 0.9323(8) -0.1539(6) 0.1570(5) 0.061(4) Uani 1 1 d .
H14A H 0.9118 -0.1830 0.1273 0.091 Uiso 1 1 calc R
H14B H 0.9595 -0.1802 0.1864 0.091 Uiso 1 1 calc R
H14C H 0.9751 -0.1228 0.1428 0.091 Uiso 1 1 calc R
C15 C 0.8069(7) 0.1025(6) 0.2868(5) 0.045(3) Uani 1 1 d .
H15 H 0.7740 0.1136 0.2520 0.054 Uiso 1 1 calc R
C16 C 0.8721(8) 0.1607(6) 0.2990(5) 0.059(4) Uani 1 1 d .
H16A H 0.8391 0.2016 0.3034 0.089 Uiso 1 1 calc R
H16B H 0.9120 0.1654 0.2683 0.089 Uiso 1 1 calc R
H16C H 0.9057 0.1515 0.3328 0.089 Uiso 1 1 calc R
C17 C 0.7389(10) 0.1001(7) 0.3340(5) 0.080(5) Uani 1 1 d .
H17A H 0.7103 0.1430 0.3371 0.119 Uiso 1 1 calc R
H17B H 0.7690 0.0895 0.3688 0.119 Uiso 1 1 calc R
H17C H 0.6949 0.0664 0.3257 0.119 Uiso 1 1 calc R
C18 C 0.7095(6) 0.0155(5) 0.0040(4) 0.031(3) Uani 1 1 d .
C19 C 0.6775(6) -0.0522(6) 0.0037(5) 0.037(3) Uani 1 1 d .
C20 C 0.6574(7) -0.0830(6) -0.0479(5) 0.045(3) Uani 1 1 d .
H20 H 0.6363 -0.1269 -0.0488 0.054 Uiso 1 1 calc R
C21 C 0.6690(8) -0.0485(7) -0.0975(5) 0.056(4) Uani 1 1 d .
H21 H 0.6554 -0.0694 -0.1315 0.067 Uiso 1 1 calc R
C22 C 0.7003(7) 0.0162(7) -0.0974(5) 0.045(3) Uani 1 1 d .
H22 H 0.7070 0.0385 -0.1313 0.054 Uiso 1 1 calc R
C23 C 0.7221(7) 0.0490(6) -0.0474(5) 0.038(3) Uani 1 1 d .
C24 C 0.6642(8) -0.0913(7) 0.0578(5) 0.056(4) Uani 1 1 d .
H24 H 0.6948 -0.0661 0.0878 0.068 Uiso 1 1 calc R
C25 C 0.5663(9) -0.0936(9) 0.0720(5) 0.106(7) Uani 1 1 d .
H25A H 0.5434 -0.0487 0.0743 0.159 Uiso 1 1 calc R
H25B H 0.5596 -0.1158 0.1074 0.159 Uiso 1 1 calc R
H25C H 0.5339 -0.1179 0.0434 0.159 Uiso 1 1 calc R
C26 C 0.7061(13) -0.1602(7) 0.0565(6) 0.121(8) Uani 1 1 d .
H26A H 0.7682 -0.1562 0.0484 0.181 Uiso 1 1 calc R
H26B H 0.6769 -0.1869 0.0281 0.181 Uiso 1 1 calc R
H26C H 0.6998 -0.1814 0.0924 0.181 Uiso 1 1 calc R
C27 C 0.7570(7) 0.1190(6) -0.0515(5) 0.043(3) Uani 1 1 d .
H27 H 0.7652 0.1361 -0.0132 0.052 Uiso 1 1 calc R
C28 C 0.8465(7) 0.1200(6) -0.0786(4) 0.050(3) Uani 1 1 d .
H28A H 0.8679 0.1654 -0.0804 0.075 Uiso 1 1 calc R
H28B H 0.8410 0.1020 -0.1159 0.075 Uiso 1 1 calc R
H28C H 0.8879 0.0933 -0.0570 0.075 Uiso 1 1 calc R
C29 C 0.6926(8) 0.1667(6) -0.0827(5) 0.059(4) Uani 1 1 d .
H29A H 0.7179 0.2109 -0.0836 0.089 Uiso 1 1 calc R
H29B H 0.6369 0.1680 -0.0637 0.089 Uiso 1 1 calc R
H29C H 0.6828 0.1509 -0.1204 0.089 Uiso 1 1 calc R
C30 C 1.0095(7) 0.3282(5) 0.2243(5) 0.032(3) Uani 1 1 d .
C31 C 0.9486(7) 0.3583(5) 0.1900(4) 0.033(3) Uani 1 1 d .
H31 H 0.8927 0.3649 0.2052 0.040 Uiso 1 1 calc R
C32 C 0.9586(7) 0.3824(6) 0.1308(4) 0.037(3) Uani 1 1 d .
C33 C 0.9939(7) 0.3247(6) 0.2863(4) 0.041(3) Uani 1 1 d .
H33A H 1.0434 0.3027 0.3046 0.061 Uiso 1 1 calc R
H33B H 0.9402 0.2998 0.2928 0.061 Uiso 1 1 calc R
H33C H 0.9879 0.3693 0.3010 0.061 Uiso 1 1 calc R
C34 C 0.9535(8) 0.4484(6) 0.1206(5) 0.057(4) Uani 1 1 d .
H34A H 0.9615 0.4564 0.0813 0.086 Uiso 1 1 calc R
H34B H 0.9992 0.4713 0.1419 0.086 Uiso 1 1 calc R
H34C H 0.8961 0.4647 0.1312 0.086 Uiso 1 1 calc R
C35 C 1.1664(7) 0.2962(6) 0.2316(5) 0.039(3) Uani 1 1 d .
C36 C 1.1943(6) 0.2426(6) 0.2651(4) 0.036(3) Uani 1 1 d .
C37 C 1.2792(7) 0.2476(6) 0.2917(5) 0.048(3) Uani 1 1 d .
H37 H 1.3003 0.2123 0.3138 0.058 Uiso 1 1 calc R
C38 C 1.3311(8) 0.3041(7) 0.2855(5) 0.056(4) Uani 1 1 d .
H38 H 1.3859 0.3070 0.3044 0.067 Uiso 1 1 calc R
C39 C 1.3032(7) 0.3554(6) 0.2523(5) 0.045(3) Uani 1 1 d .
H39 H 1.3399 0.3925 0.2478 0.055 Uiso 1 1 calc R
C40 C 1.2191(7) 0.3533(6) 0.2242(5) 0.044(3) Uani 1 1 d .
C41 C 1.1415(8) 0.1785(6) 0.2741(5) 0.047(3) Uani 1 1 d .
H41 H 1.0845 0.1834 0.2536 0.056 Uiso 1 1 calc R
C42 C 1.1203(9) 0.1655(7) 0.3360(5) 0.075(5) Uani 1 1 d .
H42A H 1.0874 0.1243 0.3390 0.113 Uiso 1 1 calc R
H42B H 1.0853 0.2019 0.3500 0.113 Uiso 1 1 calc R
H42C H 1.1749 0.1621 0.3576 0.113 Uiso 1 1 calc R
C43 C 1.1893(8) 0.1180(7) 0.2495(6) 0.069(4) Uani 1 1 d .
H43A H 1.1543 0.0783 0.2552 0.103 Uiso 1 1 calc R
H43B H 1.2465 0.1128 0.2677 0.103 Uiso 1 1 calc R
H43C H 1.1970 0.1247 0.2100 0.103 Uiso 1 1 calc R
C44 C 1.1894(7) 0.4120(6) 0.1894(5) 0.051(3) Uani 1 1 d .
H44 H 1.1411 0.3964 0.1643 0.062 Uiso 1 1 calc R
C45 C 1.1512(9) 0.4677(6) 0.2263(6) 0.076(5) Uani 1 1 d .
H45A H 1.1043 0.4497 0.2485 0.113 Uiso 1 1 calc R
H45B H 1.1278 0.5030 0.2028 0.113 Uiso 1 1 calc R
H45C H 1.1975 0.4852 0.2505 0.113 Uiso 1 1 calc R
C46 C 1.2626(10) 0.4419(8) 0.1525(6) 0.092(5) Uani 1 1 d .
H46A H 1.2383 0.4784 0.1308 0.139 Uiso 1 1 calc R
H46B H 1.2843 0.4079 0.1278 0.139 Uiso 1 1 calc R
H46C H 1.3109 0.4580 0.1760 0.139 Uiso 1 1 calc R
C47 C 0.9514(9) 0.3509(5) 0.0325(5) 0.044(3) Uani 1 1 d .
C48 C 1.0198(10) 0.3633(6) -0.0040(5) 0.059(4) Uani 1 1 d .
C49 C 0.9991(11) 0.3776(6) -0.0598(6) 0.067(4) Uani 1 1 d .
H49 H 1.0449 0.3852 -0.0847 0.081 Uiso 1 1 calc R
C50 C 0.9125(13) 0.3804(7) -0.0788(6) 0.083(5) Uani 1 1 d .
H50 H 0.8999 0.3883 -0.1166 0.100 Uiso 1 1 calc R
C51 C 0.8429(10) 0.3715(7) -0.0416(6) 0.071(4) Uani 1 1 d .
H51 H 0.7840 0.3758 -0.0541 0.085 Uiso 1 1 calc R
C52 C 0.8622(9) 0.3562(6) 0.0143(6) 0.051(3) Uani 1 1 d .
C53 C 1.1182(9) 0.3628(7) 0.0130(5) 0.060(4) Uani 1 1 d .
H53 H 1.1225 0.3509 0.0529 0.072 Uiso 1 1 calc R
C54 C 1.1569(10) 0.4341(7) 0.0066(6) 0.087(5) Uani 1 1 d .
H54A H 1.2190 0.4339 0.0175 0.130 Uiso 1 1 calc R
H54B H 1.1254 0.4646 0.0302 0.130 Uiso 1 1 calc R
H54C H 1.1506 0.4482 -0.0318 0.130 Uiso 1 1 calc R
C55 C 1.1719(11) 0.3121(8) -0.0186(6) 0.105(7) Uani 1 1 d .
H55A H 1.2328 0.3135 -0.0054 0.158 Uiso 1 1 calc R
H55B H 1.1691 0.3225 -0.0579 0.158 Uiso 1 1 calc R
H55C H 1.1480 0.2681 -0.0126 0.158 Uiso 1 1 calc R
C56 C 0.7852(8) 0.3453(6) 0.0537(6) 0.060(4) Uani 1 1 d .
H56 H 0.8096 0.3308 0.0902 0.072 Uiso 1 1 calc R
C57 C 0.7215(9) 0.2897(7) 0.0308(7) 0.085(5) Uani 1 1 d .
H57A H 0.7544 0.2488 0.0259 0.128 Uiso 1 1 calc R
H57B H 0.6960 0.3035 -0.0046 0.128 Uiso 1 1 calc R
H57C H 0.6748 0.2822 0.0569 0.128 Uiso 1 1 calc R
C58 C 0.7314(9) 0.4076(7) 0.0622(6) 0.083(5) Uani 1 1 d .
H58A H 0.6842 0.3983 0.0876 0.124 Uiso 1 1 calc R
H58B H 0.7064 0.4222 0.0269 0.124 Uiso 1 1 calc R
H58C H 0.7691 0.4422 0.0776 0.124 Uiso 1 1 calc R
C59 C 0.4783(9) 0.1892(5) 0.2077(5) 0.147(8) Uiso 1 1 d G
C60 C 0.4061(7) 0.2070(6) 0.1733(6) 0.102(6) Uiso 1 1 d G
H60 H 0.3504 0.1881 0.1790 0.123 Uiso 1 1 calc R
C61 C 0.4172(8) 0.2531(6) 0.1302(5) 0.124(7) Uiso 1 1 d G
H61 H 0.3689 0.2650 0.1072 0.149 Uiso 1 1 calc R
C62 C 0.5005(10) 0.2814(6) 0.1216(5) 0.144(8) Uiso 1 1 d G
H62 H 0.5079 0.3122 0.0928 0.173 Uiso 1 1 calc R
C63 C 0.5727(7) 0.2636(6) 0.1560(6) 0.141(8) Uiso 1 1 d G
H63 H 0.6284 0.2825 0.1502 0.169 Uiso 1 1 calc R
C64 C 0.5616(7) 0.2175(6) 0.1990(5) 0.089(5) Uiso 1 1 d G
H64 H 0.6099 0.2056 0.2220 0.107 Uiso 1 1 calc R
C65 C 0.4814(14) 0.1458(11) 0.2502(9) 0.153(8) Uiso 1 1 d .
H65A H 0.5405 0.1449 0.2664 0.229 Uiso 1 1 calc R
H65B H 0.4659 0.1018 0.2367 0.229 Uiso 1 1 calc R
H65C H 0.4399 0.1593 0.2781 0.229 Uiso 1 1 calc R
C66 C 0.5600(14) 0.5415(13) 0.9751(10) 0.138(8) Uiso 1 1 d .
C67 C 0.5096(18) 0.5709(14) 1.0223(11) 0.154(9) Uiso 1 1 d .
C68 C 0.5490(15) 0.4778(14) 0.9585(9) 0.139(8) Uiso 1 1 d .
C69 C 0.532(3) 0.635(2) 1.0288(18) 0.143(16) Uiso 0.50 1 d P

loop_
_atom_site_aniso_label
_atom_site_aniso_U_11
_atom_site_aniso_U_22
_atom_site_aniso_U_33
_atom_site_aniso_U_23
_atom_site_aniso_U_13
_atom_site_aniso_U_12
U1 0.0266(2) 0.0293(3) 0.0275(2) -0.0017(2) 0.00117(15) -0.00459(19)
U2 0.0291(2) 0.0241(3) 0.0315(2) -0.0012(2) -0.00061(16) -0.00245(19)
Cl1 0.0365(15) 0.0409(19) 0.0433(17) -0.0105(14) 0.0067(13) 0.0002(13)
Cl2 0.0331(14) 0.0297(17) 0.0305(15) 0.0008(12) -0.0050(11) -0.0032(11)
Cl3 0.0426(16) 0.0377(18) 0.0283(15) 0.0022(13) -0.0044(12) -0.0089(13)
Cl4 0.0355(15) 0.0308(17) 0.0495(18) -0.0005(14) 0.0060(13) -0.0033(12)
Cl5 0.0336(15) 0.0414(19) 0.0521(19) -0.0019(15) 0.0074(13) -0.0031(13)
Cl6 0.0278(13) 0.0395(18) 0.0428(16) -0.0181(13) 0.0044(12) -0.0034(12)
N1 0.030(5) 0.022(5) 0.030(5) -0.002(4) 0.005(4) 0.001(4)
N2 0.038(5) 0.034(6) 0.021(5) 0.000(4) -0.001(4) 0.001(4)
N3 0.032(5) 0.028(6) 0.032(5) -0.006(4) 0.008(4) -0.001(4)
N4 0.049(6) 0.035(6) 0.025(5) 0.006(4) 0.001(4) 0.000(5)
C1 0.034(6) 0.035(7) 0.028(6) -0.003(5) -0.003(5) 0.003(5)
C2 0.026(6) 0.048(8) 0.045(7) -0.001(6) 0.016(5) 0.008(5)
C3 0.020(5) 0.041(8) 0.042(7) 0.001(6) 0.002(5) -0.001(5)
C4 0.044(7) 0.060(9) 0.044(8) 0.001(7) 0.011(6) -0.010(6)
C5 0.036(7) 0.054(9) 0.053(8) -0.003(7) -0.005(6) 0.015(6)
C6 0.019(5) 0.046(8) 0.030(6) 0.006(6) -0.004(5) -0.003(5)
C7 0.023(6) 0.055(9) 0.044(7) 0.011(6) -0.001(5) -0.008(6)
C8 0.048(7) 0.050(9) 0.068(9) 0.009(8) -0.017(7) 0.001(7)
C9 0.056(9) 0.083(12) 0.053(9) 0.015(9) -0.026(7) -0.012(8)
C10 0.084(10) 0.056(10) 0.031(7) 0.005(7) -0.020(7) -0.015(8)
C11 0.030(6) 0.052(9) 0.046(8) 0.019(7) -0.005(6) -0.016(6)
C12 0.036(7) 0.050(9) 0.056(8) 0.014(7) 0.000(6) 0.006(6)
C13 0.057(8) 0.042(9) 0.084(11) -0.012(8) -0.005(7) -0.009(7)
C14 0.063(9) 0.050(9) 0.070(9) 0.007(7) 0.010(7) 0.021(7)
C15 0.049(7) 0.047(8) 0.038(7) 0.000(6) 0.004(6) -0.004(6)
C16 0.069(9) 0.057(10) 0.052(9) -0.001(7) 0.000(7) -0.014(7)
C17 0.104(12) 0.090(12) 0.047(9) -0.016(8) 0.024(8) -0.018(10)
C18 0.029(6) 0.035(7) 0.029(6) -0.001(5) 0.001(5) 0.004(5)
C19 0.027(6) 0.048(8) 0.034(7) -0.006(6) -0.006(5) -0.002(5)
C20 0.037(6) 0.053(8) 0.045(8) -0.013(7) -0.009(5) -0.009(6)
C21 0.057(8) 0.077(11) 0.033(8) -0.021(7) -0.003(6) 0.002(7)
C22 0.050(7) 0.056(9) 0.029(7) -0.003(6) -0.008(5) -0.005(6)
C23 0.029(6) 0.046(8) 0.039(7) -0.002(6) 0.000(5) -0.002(5)
C24 0.071(9) 0.056(10) 0.042(8) -0.009(7) -0.016(6) -0.018(7)
C25 0.078(11) 0.196(19) 0.044(9) 0.046(11) -0.019(8) -0.080(12)
C26 0.24(2) 0.048(12) 0.071(12) 0.014(9) -0.059(13) 0.001(13)
C27 0.041(7) 0.052(9) 0.038(7) -0.002(6) 0.001(6) -0.005(6)
C28 0.036(7) 0.077(10) 0.037(7) 0.002(7) -0.007(6) -0.005(6)
C29 0.060(9) 0.070(10) 0.047(8) 0.006(7) -0.008(7) 0.011(7)
C30 0.031(6) 0.023(7) 0.044(7) -0.009(5) 0.003(5) 0.000(5)
C31 0.037(6) 0.025(7) 0.039(7) -0.012(5) 0.014(5) 0.000(5)
C32 0.041(7) 0.040(8) 0.031(7) 0.000(6) 0.001(5) 0.004(6)
C33 0.042(7) 0.044(8) 0.036(7) -0.008(6) 0.003(5) 0.003(6)
C34 0.061(9) 0.044(9) 0.066(10) -0.003(7) -0.023(7) 0.004(7)
C35 0.028(6) 0.052(9) 0.038(7) -0.013(6) 0.001(5) -0.003(6)
C36 0.029(6) 0.038(8) 0.041(7) -0.011(6) -0.005(5) 0.008(5)
C37 0.041(7) 0.061(10) 0.044(7) -0.022(7) -0.008(6) 0.025(7)
C38 0.037(7) 0.075(11) 0.057(9) -0.035(8) -0.004(6) -0.011(7)
C39 0.029(7) 0.046(9) 0.061(9) -0.013(7) -0.003(6) -0.007(6)
C40 0.032(7) 0.057(9) 0.043(8) -0.014(7) 0.001(5) -0.014(6)
C41 0.047(7) 0.041(8) 0.052(8) -0.005(7) -0.020(6) 0.011(6)
C42 0.082(11) 0.094(13) 0.049(9) 0.018(8) -0.019(8) -0.020(9)
C43 0.053(9) 0.066(10) 0.086(11) -0.023(9) -0.025(8) 0.010(7)
C44 0.044(7) 0.043(9) 0.067(9) 0.004(7) -0.006(6) -0.026(6)
C45 0.094(12) 0.035(9) 0.098(12) -0.010(8) 0.006(9) -0.008(8)
C46 0.094(12) 0.096(13) 0.087(12) 0.014(10) 0.014(9) -0.054(10)
C47 0.070(9) 0.018(7) 0.043(8) 0.006(6) 0.001(7) 0.001(6)
C48 0.108(12) 0.030(8) 0.040(8) 0.005(6) -0.006(8) -0.001(8)
C49 0.109(13) 0.050(10) 0.042(9) 0.009(7) -0.002(8) 0.008(9)
C50 0.140(16) 0.067(12) 0.042(9) 0.012(8) -0.022(11) 0.006(11)
C51 0.090(12) 0.077(12) 0.044(9) 0.003(8) -0.031(8) -0.003(9)
C52 0.063(9) 0.027(8) 0.062(9) 0.005(7) -0.003(7) -0.005(6)
C53 0.088(11) 0.054(10) 0.040(8) 0.015(7) 0.013(7) 0.013(8)
C54 0.109(13) 0.056(11) 0.095(12) 0.025(9) 0.011(10) -0.021(9)
C55 0.143(16) 0.092(14) 0.083(12) 0.042(10) 0.059(11) 0.054(12)
C56 0.058(9) 0.038(9) 0.083(11) 0.001(8) -0.017(8) 0.003(7)
C57 0.071(10) 0.065(11) 0.118(14) 0.001(10) -0.030(9) 0.002(8)
C58 0.069(10) 0.069(12) 0.109(13) 0.009(10) -0.007(9) 0.009(9)

loop_
_atom_type_symbol
_atom_type_description
_atom_type_scat_dispersion_real
_atom_type_scat_dispersion_imag
_atom_type_scat_source
C C 0.0033 0.0016 'International Tables Vol C Tables 4.2.6.8 and 6.1.1.4'
H H 0.0000 0.0000 'International Tables Vol C Tables 4.2.6.8 and 6.1.1.4'
N N 0.0061 0.0033 'International Tables Vol C Tables 4.2.6.8 and 6.1.1.4'
Cl Cl 0.1484 0.1585 'International Tables Vol C Tables 4.2.6.8 and 6.1.1.4'
U U -9.6767 9.6646 'International Tables Vol C Tables 4.2.6.8 and 6.1.1.4'

loop_
_geom_angle_atom_site_label_1
_geom_angle_atom_site_label_2
_geom_angle_atom_site_label_3
_geom_angle
_geom_angle_site_symmetry_1
_geom_angle_site_symmetry_3
N1 U1 N2 91.7(3) . .
N1 U1 Cl1 100.2(2) . .
N2 U1 Cl1 84.9(2) . .
N1 U1 Cl4 97.0(2) . .
N2 U1 Cl4 115.6(2) . .
Cl1 U1 Cl4 152.77(8) . .
N1 U1 Cl2 90.3(2) . .
N2 U1 Cl2 167.6(2) . .
Cl1 U1 Cl2 82.64(8) . .
Cl4 U1 Cl2 76.26(8) . .
N1 U1 C3 77.4(3) . .
N2 U1 C3 29.4(3) . .
Cl1 U1 C3 112.5(2) . .
Cl4 U1 C3 91.8(2) . .
Cl2 U1 C3 161.7(2) . .
N1 U1 Cl3 163.8(2) . .
N2 U1 Cl3 104.4(2) . .
Cl1 U1 Cl3 83.45(9) . .
Cl4 U1 Cl3 74.51(8) . .
Cl2 U1 Cl3 74.45(7) . .
C3 U1 Cl3 116.1(2) . .
N1 U1 C2 53.8(3) . .
N2 U1 C2 52.6(3) . .
Cl1 U1 C2 123.6(2) . .
Cl4 U1 C2 83.6(2) . .
Cl2 U1 C2 136.2(2) . .
C3 U1 C2 26.5(3) . .
Cl3 U1 C2 136.3(2) . .
N1 U1 C1 25.1(3) . .
N2 U1 C1 71.5(3) . .
Cl1 U1 C1 112.0(2) . .
Cl4 U1 C1 92.2(2) . .
Cl2 U1 C1 113.17(19) . .
C3 U1 C1 52.7(3) . .
Cl3 U1 C1 163.0(2) . .
C2 U1 C1 28.8(3) . .
N1 U1 U2 120.8(2) . .
N2 U1 U2 140.6(2) . .
Cl1 U1 U2 108.07(6) . .
Cl4 U1 U2 44.70(5) . .
Cl2 U1 U2 45.60(5) . .
C3 U1 U2 131.2(2) . .
Cl3 U1 U2 43.84(5) . .
C2 U1 U2 128.3(2) . .
C1 U1 U2 130.53(19) . .
N4 U2 N3 92.8(3) . .
N4 U2 Cl5 104.7(2) . .
N3 U2 Cl5 83.8(2) . .
N4 U2 C30 81.3(3) . .
N3 U2 C30 29.7(3) . .
Cl5 U2 C30 113.1(2) . .
N4 U2 Cl3 88.2(2) . .
N3 U2 Cl3 168.2(2) . .
Cl5 U2 Cl3 84.49(8) . .
C30 U2 Cl3 161.2(2) . .
N4 U2 C31 57.4(3) . .
N3 U2 C31 54.0(3) . .
Cl5 U2 C31 129.2(2) . .
C30 U2 C31 28.0(3) . .
Cl3 U2 C31 134.6(2) . .
N4 U2 Cl4 93.8(2) . .
N3 U2 Cl4 117.1(2) . .
Cl5 U2 Cl4 151.57(8) . .
C30 U2 Cl4 90.6(2) . .
Cl3 U2 Cl4 74.56(8) . .
C31 U2 Cl4 79.0(2) . .
N4 U2 Cl2 160.3(2) . .
N3 U2 Cl2 106.3(2) . .
Cl5 U2 Cl2 82.26(8) . .
C30 U2 Cl2 113.3(2) . .
Cl3 U2 Cl2 74.03(7) . .
C31 U2 Cl2 131.8(2) . .
Cl4 U2 Cl2 73.73(7) . .
N4 U2 C32 27.7(3) . .
N3 U2 C32 70.2(3) . .
Cl5 U2 C32 116.1(2) . .
C30 U2 C32 53.9(3) . .
Cl3 U2 C32 113.6(2) . .
C31 U2 C32 30.2(3) . .
Cl4 U2 C32 90.2(2) . .
Cl2 U2 C32 160.0(2) . .
N4 U2 U1 117.1(2) . .
N3 U2 U1 142.0(2) . .
Cl5 U2 U1 108.24(6) . .
C30 U2 U1 128.0(2) . .
Cl3 U2 U1 45.21(5) . .
C31 U2 U1 122.4(2) . .
Cl4 U2 U1 43.39(6) . .
Cl2 U2 U1 43.68(5) . .
C32 U2 U1 128.3(2) . .
U1 Cl2 U2 90.72(7) . .
U2 Cl3 U1 90.96(8) . .
U1 Cl4 U2 91.92(8) . .
C1 N1 C6 118.0(8) . .
C1 N1 U1 113.5(6) . .
C6 N1 U1 128.1(6) . .
C3 N2 C18 117.1(8) . .
C3 N2 U1 100.7(6) . .
C18 N2 U1 141.8(6) . .
C30 N3 C35 119.7(8) . .
C30 N3 U2 96.6(6) . .
C35 N3 U2 142.1(7) . .
C32 N4 C47 117.0(9) . .
C32 N4 U2 106.2(6) . .
C47 N4 U2 136.6(7) . .
C4 C1 N1 126.0(10) . .
C4 C1 C2 119.0(10) . .
N1 C1 C2 114.7(9) . .
C4 C1 U1 167.4(8) . .
N1 C1 U1 41.4(5) . .
C2 C1 U1 73.5(5) . .
C3 C2 C1 134.1(10) . .
C3 C2 U1 70.3(6) . .
C1 C2 U1 77.8(6) . .
C2 C3 N2 121.6(9) . .
C2 C3 C5 121.0(10) . .
N2 C3 C5 117.2(9) . .
C2 C3 U1 83.2(6) . .
N2 C3 U1 49.9(4) . .
C5 C3 U1 136.7(7) . .
C11 C6 C7 120.9(10) . .
C11 C6 N1 118.6(10) . .
C7 C6 N1 120.2(10) . .
C6 C7 C8 119.1(11) . .
C6 C7 C12 122.5(10) . .
C8 C7 C12 117.9(11) . .
C9 C8 C7 119.3(12) . .
C10 C9 C8 121.4(12) . .
C9 C10 C11 120.0(12) . .
C6 C11 C10 119.2(12) . .
C6 C11 C15 123.5(10) . .
C10 C11 C15 117.3(12) . .
C7 C12 C13 110.1(10) . .
C7 C12 C14 113.6(10) . .
C13 C12 C14 109.6(10) . .
C11 C15 C17 113.7(10) . .
C11 C15 C16 112.8(10) . .
C17 C15 C16 108.3(10) . .
C23 C18 C19 119.4(10) . .
C23 C18 N2 122.4(10) . .
C19 C18 N2 118.2(9) . .
C20 C19 C18 118.9(11) . .
C20 C19 C24 119.3(11) . .
C18 C19 C24 121.7(10) . .
C21 C20 C19 120.3(12) . .
C22 C21 C20 121.0(12) . .
C21 C22 C23 121.1(11) . .
C22 C23 C18 119.2(11) . .
C22 C23 C27 117.3(11) . .
C18 C23 C27 123.5(10) . .
C26 C24 C25 112.4(13) . .
C26 C24 C19 112.7(11) . .
C25 C24 C19 110.6(10) . .
C23 C27 C28 110.9(10) . .
C23 C27 C29 113.1(9) . .
C28 C27 C29 109.9(9) . .
C31 C30 N3 119.9(10) . .
C31 C30 C33 119.8(9) . .
N3 C30 C33 120.0(9) . .
C31 C30 U2 78.9(6) . .
N3 C30 U2 53.8(5) . .
C33 C30 U2 136.4(7) . .
C30 C31 C32 129.0(10) . .
C30 C31 U2 73.2(6) . .
C32 C31 U2 78.2(6) . .
C34 C32 N4 125.1(11) . .
C34 C32 C31 118.6(11) . .
N4 C32 C31 116.3(10) . .
C34 C32 U2 166.8(9) . .
N4 C32 U2 46.1(5) . .
C31 C32 U2 71.6(6) . .
C36 C35 C40 122.3(10) . .
C36 C35 N3 121.5(10) . .
C40 C35 N3 116.2(10) . .
C35 C36 C37 117.4(11) . .
C35 C36 C41 125.1(9) . .
C37 C36 C41 117.6(10) . .
C38 C37 C36 121.0(12) . .
C39 C38 C37 120.7(12) . .
C38 C39 C40 121.1(12) . .
C35 C40 C39 117.6(12) . .
C35 C40 C44 123.0(10) . .
C39 C40 C44 119.4(11) . .
C36 C41 C43 111.0(10) . .
C36 C41 C42 113.4(10) . .
C43 C41 C42 110.2(11) . .
C40 C44 C45 111.0(10) . .
C40 C44 C46 114.3(11) . .
C45 C44 C46 109.1(11) . .
C48 C47 C52 120.6(12) . .
C48 C47 N4 121.1(11) . .
C52 C47 N4 118.3(11) . .
C47 C48 C49 119.1(14) . .
C47 C48 C53 124.1(12) . .
C49 C48 C53 116.8(13) . .
C50 C49 C48 121.0(15) . .
C49 C50 C51 120.2(14) . .
C50 C51 C52 119.6(14) . .
C51 C52 C47 119.3(13) . .
C51 C52 C56 118.6(13) . .
C47 C52 C56 122.1(12) . .
C55 C53 C48 113.5(13) . .
C55 C53 C54 111.2(12) . .
C48 C53 C54 109.4(11) . .
C58 C56 C52 112.6(11) . .
C58 C56 C57 108.1(11) . .
C52 C56 C57 110.7(12) . .
C65 C59 C60 128.9(14) . .
C65 C59 C64 111.1(14) . .
C60 C59 C64 120.0 . .
C59 C60 C61 120.0 . .
C62 C61 C60 120.0 . .
C61 C62 C63 120.0 . .
C64 C63 C62 120.0 . .
C63 C64 C59 120.0 . .
C68 C66 C67 122(2) . .
C69 C67 C68 142(4) . 3_667
C69 C67 C66 109(3) . .
C68 C67 C66 108(2) 3_667 .
C66 C68 C67 130(2) . 3_667

loop_
_geom_bond_atom_site_label_1
_geom_bond_atom_site_label_2
_geom_bond_distance
_geom_bond_site_symmetry_2
U1 N1 2.191(8) .
U1 N2 2.201(8) .
U1 Cl1 2.646(3) .
U1 Cl4 2.776(3) .
U1 Cl2 2.790(2) .
U1 C3 2.827(9) .
U1 Cl3 2.867(3) .
U1 C2 2.982(10) .
U1 C1 3.040(11) .
U1 U2 4.0389(7) .
U2 N4 2.195(8) .
U2 N3 2.244(8) .
U2 Cl5 2.632(3) .
U2 C30 2.764(10) .
U2 Cl3 2.798(3) .
U2 C31 2.833(10) .
U2 Cl4 2.842(3) .
U2 Cl2 2.886(3) .
U2 C32 2.923(12) .
N1 C1 1.408(12) .
N1 C6 1.441(12) .
N2 C3 1.412(12) .
N2 C18 1.444(12) .
N3 C30 1.376(12) .
N3 C35 1.447(12) .
N4 C32 1.414(13) .
N4 C47 1.430(13) .
C1 C4 1.325(13) .
C1 C2 1.497(14) .
C2 C3 1.338(14) .
C3 C5 1.502(13) .
C6 C11 1.379(15) .
C6 C7 1.377(15) .
C7 C8 1.404(15) .
C7 C12 1.518(15) .
C8 C9 1.379(17) .
C9 C10 1.346(17) .
C10 C11 1.404(15) .
C11 C15 1.522(16) .
C12 C13 1.525(15) .
C12 C14 1.528(14) .
C15 C17 1.538(15) .
C15 C16 1.540(15) .
C18 C23 1.413(14) .
C18 C19 1.432(14) .
C19 C20 1.401(14) .
C19 C24 1.523(16) .
C20 C21 1.384(16) .
C21 C22 1.371(16) .
C22 C23 1.392(14) .
C23 C27 1.493(15) .
C24 C26 1.511(18) .
C24 C25 1.516(17) .
C27 C28 1.505(14) .
C27 C29 1.535(15) .
C30 C31 1.354(14) .
C30 C33 1.502(13) .
C31 C32 1.503(14) .
C32 C34 1.338(15) .
C35 C36 1.392(15) .
C35 C40 1.399(15) .
C36 C37 1.414(14) .
C36 C41 1.520(15) .
C37 C38 1.378(16) .
C38 C39 1.354(16) .
C39 C40 1.416(14) .
C40 C44 1.495(16) .
C41 C43 1.527(15) .
C41 C42 1.540(16) .
C44 C45 1.534(16) .
C44 C46 1.543(16) .
C47 C48 1.382(17) .
C47 C52 1.402(16) .
C48 C49 1.391(16) .
C48 C53 1.522(18) .
C49 C50 1.367(19) .
C50 C51 1.40(2) .
C51 C52 1.392(16) .
C52 C56 1.520(17) .
C53 C55 1.504(17) .
C53 C54 1.544(17) .
C56 C58 1.496(16) .
C56 C57 1.554(16) .
C59 C65 1.33(2) .
C59 C60 1.3900 .
C59 C64 1.3900 .
C60 C61 1.3900 .
C61 C62 1.3900 .
C62 C63 1.3900 .
C63 C64 1.3900 .
C66 C68 1.34(3) .
C66 C67 1.49(3) .
C67 C69 1.32(4) .
C67 C68 1.39(3) 3_667
C68 C67 1.39(3) 3_667
